data_1527923
loop_
_publ_author_name
'Pecharskii, V.K.'
'Hyun, O.B.'
'Gschneidner, K.A.jr.'

_publ_section_title
;
 Unusual magnetic properties of the heavy-fermion compound Ce Co Ge3
;
_journal_name_full 'Physical Review, Serie 3. B - Condensed Matter (18,1978-)'
_journal_page_first 11839
_journal_page_last 11847
_journal_volume 47
_journal_year 1993
_chemical_formula_sum 'Co Ge3 La'
_space_group_IT_number 107
_symmetry_space_group_name_Hall 'I 4 -2'
_symmetry_space_group_name_H-M 'I 4 m m'
_cell_angle_alpha 90
_cell_angle_beta 90
_cell_angle_gamma 90
_cell_formula_units_Z 2
_cell_length_a 4.3497
_cell_length_b 4.3497
_cell_length_c 9.8679
_cell_volume 186.700
_citation_journal_id_ASTM PRBMDO
_cod_data_source_file Pecharskii_PRBMDO_1993_345.cif
_cod_data_source_block Co1Ge3La1
_cod_original_cell_volume 186.6996
_cod_original_formula_sum 'Co1 Ge3 La1'
_cod_database_code 1527923

loop_
_symmetry_equiv_pos_as_xyz
x,y,z
-y,x,z
-x,-y,z
y,-x,z
-x,y,z
-y,-x,z
x,-y,z
y,x,z
x+1/2,y+1/2,z+1/2
-y+1/2,x+1/2,z+1/2
-x+1/2,-y+1/2,z+1/2
y+1/2,-x+1/2,z+1/2
-x+1/2,y+1/2,z+1/2
-y+1/2,-x+1/2,z+1/2
x+1/2,-y+1/2,z+1/2
y+1/2,x+1/2,z+1/2

loop_
_atom_site_label
_atom_site_type_symbol
_atom_site_fract_x
_atom_site_fract_y
_atom_site_fract_z
_atom_site_occupancy
_atom_site_U_iso_or_equiv
Ge1 Ge 0 0 0.7702 1 0.0
La1 La 0 0 0.3361 1 0.0
Ge2 Ge 0 0.5 0.1008 1 0.0
Co1 Co 0 0 0 1 0.0
